data_4128734
loop_
_publ_author_name
'Kepler, Slade'
'Zeller, Matthias'
'Rosokha, Sergiy V.'

_publ_section_title
;
 Anion-\p Complexes of Halides with p-Benzoquinones: Structures,
 Thermodynamics, and Criteria of Charge Transfer to Electron Transfer
 Transition.
;
_journal_issue 23
_journal_name_full 'Journal of the American Chemical Society'
_journal_page_first 9338
_journal_page_last 9348
_journal_paper_doi 10.1021/jacs.9b03277
_journal_volume 141
_journal_year 2019
_chemical_formula_moiety 'C12 H28 N, C6 F4 O2, 0.5(C2 H2 O4), Br'
_chemical_formula_sum 'C19 H29 Br F4 N O4'
_chemical_formula_weight 491.34
_space_group_crystal_system triclinic
_space_group_IT_number 2
_space_group_name_Hall '-P 1'
_space_group_name_H-M_alt 'P -1'
_atom_sites_solution_hydrogens geom
_atom_sites_solution_primary direct
_atom_sites_solution_secondary difmap
_audit_creation_method SHELXL-2018/1
_cell_angle_alpha 97.931(2)
_cell_angle_beta 90.411(2)
_cell_angle_gamma 97.764(2)
_cell_formula_units_Z 2
_cell_length_a 9.4100(4)
_cell_length_b 9.4831(4)
_cell_length_c 12.9042(5)
_cell_measurement_reflns_used 9877
_cell_measurement_temperature 150(2)
_cell_measurement_theta_max 79.3581
_cell_measurement_theta_min 3.4576
_cell_volume 1129.66(8)
_computing_cell_refinement 'SAINT V8.37A (Bruker, 2016)'
_computing_data_collection 'Apex3 v2016.9-0 (Bruker, 2016)'
_computing_data_reduction 'SAINT V8.37A (Bruker, 2016)'
_computing_structure_refinement
;  
SHELXL-2018/1 (Sheldrick, 2015, 2018), 
SHELXLE Rev900 (H\"ubschle et al., 2011)
;
_computing_structure_solution 'SHELXS-97 (Sheldrick, 2008)'
_diffrn_ambient_temperature 150(2)
_diffrn_measured_fraction_theta_full 0.990
_diffrn_measured_fraction_theta_max 0.950
_diffrn_measurement_device_type 'Bruker AXS D8 Quest CMOS diffractometer'
_diffrn_measurement_method 'omega and phi scans'
_diffrn_radiation_monochromator 'laterally graded multilayer (Goebel) mirror'
_diffrn_radiation_type CuK\a
_diffrn_radiation_wavelength 1.54178
_diffrn_reflns_av_R_equivalents 0.1046
_diffrn_reflns_av_unetI/netI 0.0909
_diffrn_reflns_Laue_measured_fraction_full 0.990
_diffrn_reflns_Laue_measured_fraction_max 0.950
_diffrn_reflns_limit_h_max 11
_diffrn_reflns_limit_h_min -10
_diffrn_reflns_limit_k_max 12
_diffrn_reflns_limit_k_min -12
_diffrn_reflns_limit_l_max 16
_diffrn_reflns_limit_l_min -16
_diffrn_reflns_number 16556
_diffrn_reflns_point_group_measured_fraction_full 0.990
_diffrn_reflns_point_group_measured_fraction_max 0.950
_diffrn_reflns_theta_full 67.679
_diffrn_reflns_theta_max 80.195
_diffrn_reflns_theta_min 3.459
_diffrn_source 'I-mu-S microsource X-ray tube'
_exptl_absorpt_coefficient_mu 2.993
_exptl_absorpt_correction_T_max 0.7543
_exptl_absorpt_correction_T_min 0.4898
_exptl_absorpt_correction_type multi-scan
_exptl_absorpt_process_details
;
 SADABS 2016/2: Krause, L., Herbst-Irmer, R., Sheldrick G.M. & Stalke D.,
 J. Appl. Cryst. 48 (2015) 3-10
;
_exptl_crystal_colour yellow
_exptl_crystal_density_diffrn 1.444
_exptl_crystal_description rod
_exptl_crystal_F_000 506
_exptl_crystal_size_max 0.220
_exptl_crystal_size_mid 0.060
_exptl_crystal_size_min 0.040
_refine_diff_density_max 0.522
_refine_diff_density_min -1.283
_refine_diff_density_rms 0.112
_refine_ls_extinction_method none
_refine_ls_goodness_of_fit_ref 1.109
_refine_ls_hydrogen_treatment constr
_refine_ls_matrix_type full
_refine_ls_number_parameters 267
_refine_ls_number_reflns 4692
_refine_ls_number_restraints 0
_refine_ls_restrained_S_all 1.109
_refine_ls_R_factor_all 0.0615
_refine_ls_R_factor_gt 0.0528
_refine_ls_shift/su_max 0.000
_refine_ls_shift/su_mean 0.000
_refine_ls_structure_factor_coef Fsqd
_refine_ls_weighting_details 'w=1/[\s^2^(Fo^2^)+(0.0723P)^2^+0.0968P] where P=(Fo^2^+2Fc^2^)/3'
_refine_ls_weighting_scheme calc
_refine_ls_wR_factor_gt 0.1426
_refine_ls_wR_factor_ref 0.1513
_reflns_Friedel_coverage 0.000
_reflns_number_gt 3912
_reflns_number_total 4692
_reflns_threshold_expression 'I > 2\s(I)'
_cod_data_source_file ja9b03277_si_003.cif
_cod_data_source_block RS_52_0m
_cod_database_code 4128734
_shelx_shelxl_version_number 2018/1
_shelx_space_group_comment
;
The symmetry employed for this shelxl refinement is uniquely defined
by the following loop, which should always be used as a source of
symmetry information in preference to the above space-group names.
They are only intended as comments.
;
_shelx_estimated_absorpt_t_min 0.559
_shelx_estimated_absorpt_t_max 0.890

loop_
_space_group_symop_operation_xyz
'x, y, z'
'-x, -y, -z'

loop_
_atom_site_label
_atom_site_type_symbol
_atom_site_fract_x
_atom_site_fract_y
_atom_site_fract_z
_atom_site_U_iso_or_equiv
_atom_site_adp_type
_atom_site_occupancy
_atom_site_site_symmetry_order
_atom_site_calc_flag
_atom_site_refinement_flags_posn
_atom_site_refinement_flags_adp
C1 C 0.0946(3) 0.2989(3) 0.3663(2) 0.0300(6) Uani 1 1 d . .
H1A H 0.171531 0.241948 0.380375 0.036 Uiso 1 1 calc R U
H1AB H 0.132160 0.401480 0.388092 0.036 Uiso 1 1 calc R U
N1 N 0.0635(2) 0.2765(2) 0.24890(18) 0.0252(5) Uani 1 1 d . .
F1 F 0.6809(3) 0.1807(3) 0.6421(2) 0.0672(7) Uani 1 1 d . .
O1 O 0.2236(3) 0.0327(3) 0.4892(3) 0.0555(7) Uani 1 1 d . .
Br1 Br 0.59244(4) 0.13107(3) 0.25252(3) 0.03848(16) Uani 1 1 d . .
C2 C -0.0312(4) 0.2589(4) 0.4339(3) 0.0390(7) Uani 1 1 d . .
H2A H -0.063475 0.154157 0.419510 0.047 Uiso 1 1 calc R U
H2AB H -0.112157 0.309684 0.417875 0.047 Uiso 1 1 calc R U
F2 F 0.3987(3) 0.2167(3) 0.6277(2) 0.0661(7) Uani 1 1 d . .
O2 O 0.2188(3) 0.0076(3) 0.0068(2) 0.0454(6) Uani 1 1 d . .
C3 C 0.0157(4) 0.3011(4) 0.5484(3) 0.0459(8) Uani 1 1 d . .
H3A H 0.093960 0.248343 0.564184 0.069 Uiso 1 1 calc R U
H3B H -0.065611 0.277563 0.592926 0.069 Uiso 1 1 calc R U
H3C H 0.048774 0.404637 0.561820 0.069 Uiso 1 1 calc R U
F3 F 0.6752(2) 0.2120(2) -0.07944(18) 0.0514(5) Uani 1 1 d . .
O3 O 0.4598(3) 0.3563(3) 0.4006(2) 0.0431(6) Uani 1 1 d . .
H3 H 0.508178 0.297170 0.368028 0.065 Uiso 1 1 calc R U
O4 O 0.6637(3) 0.4343(3) 0.4929(3) 0.0618(9) Uani 1 1 d . .
C4 C -0.0443(3) 0.3731(3) 0.2254(2) 0.0300(6) Uani 1 1 d . .
H4A H -0.008023 0.472503 0.257509 0.036 Uiso 1 1 calc R U
H4AB H -0.134881 0.343143 0.259865 0.036 Uiso 1 1 calc R U
F4 F 0.3839(2) 0.2178(2) -0.07417(19) 0.0507(5) Uani 1 1 d . .
C5 C -0.0781(4) 0.3749(4) 0.1106(3) 0.0366(7) Uani 1 1 d . .
H5A H -0.115031 0.276603 0.076622 0.044 Uiso 1 1 calc R U
H5AB H 0.010119 0.409159 0.074947 0.044 Uiso 1 1 calc R U
C6 C -0.1901(4) 0.4744(4) 0.1014(3) 0.0423(8) Uani 1 1 d . .
H6A H -0.216309 0.472035 0.027466 0.063 Uiso 1 1 calc R U
H6B H -0.150718 0.572701 0.131221 0.063 Uiso 1 1 calc R U
H6C H -0.275500 0.442515 0.139534 0.063 Uiso 1 1 calc R U
C7 C 0.0002(3) 0.1208(3) 0.2104(2) 0.0305(6) Uani 1 1 d . .
H7A H -0.098991 0.104885 0.235684 0.037 Uiso 1 1 calc R U
H7AB H -0.005799 0.107855 0.133017 0.037 Uiso 1 1 calc R U
C8 C 0.0809(4) 0.0062(3) 0.2435(3) 0.0360(7) Uani 1 1 d . .
H8A H 0.082718 0.012498 0.320723 0.043 Uiso 1 1 calc R U
H8AB H 0.181050 0.020357 0.219982 0.043 Uiso 1 1 calc R U
C9 C 0.0054(4) -0.1412(3) 0.1942(3) 0.0420(8) Uani 1 1 d . .
H9A H -0.000401 -0.144780 0.118047 0.063 Uiso 1 1 calc R U
H9B H -0.091625 -0.156924 0.221402 0.063 Uiso 1 1 calc R U
H9C H 0.059802 -0.216165 0.211753 0.063 Uiso 1 1 calc R U
C10 C 0.2040(3) 0.3109(3) 0.1949(2) 0.0289(6) Uani 1 1 d . .
H10A H 0.187283 0.282099 0.118624 0.035 Uiso 1 1 calc R U
H10B H 0.273173 0.250983 0.218211 0.035 Uiso 1 1 calc R U
C11 C 0.2732(3) 0.4673(3) 0.2135(3) 0.0329(6) Uani 1 1 d . .
H11A H 0.210076 0.528341 0.184296 0.040 Uiso 1 1 calc R U
H11B H 0.286581 0.500113 0.289590 0.040 Uiso 1 1 calc R U
C12 C 0.4170(4) 0.4808(4) 0.1612(3) 0.0436(8) Uani 1 1 d . .
H12A H 0.402747 0.451651 0.085533 0.065 Uiso 1 1 calc R U
H12B H 0.478341 0.418682 0.189366 0.065 Uiso 1 1 calc R U
H12C H 0.463068 0.580850 0.174704 0.065 Uiso 1 1 calc R U
C13 C 0.5907(4) 0.0962(4) 0.5729(3) 0.0455(8) Uani 1 1 d . .
C14 C 0.4521(4) 0.1140(4) 0.5672(3) 0.0474(9) Uani 1 1 d . .
C15 C 0.3511(4) 0.0175(4) 0.4941(3) 0.0454(8) Uani 1 1 d . .
C16 C 0.5860(4) 0.1134(3) -0.0395(3) 0.0351(7) Uani 1 1 d . .
C17 C 0.4453(4) 0.1157(3) -0.0382(3) 0.0372(7) Uani 1 1 d . .
C18 C 0.3465(4) 0.0024(3) 0.0025(3) 0.0365(7) Uani 1 1 d . .
C19 C 0.5414(3) 0.4423(3) 0.4709(3) 0.0357(7) Uani 1 1 d . .

loop_
_atom_site_aniso_label
_atom_site_aniso_U_11
_atom_site_aniso_U_22
_atom_site_aniso_U_33
_atom_site_aniso_U_23
_atom_site_aniso_U_13
_atom_site_aniso_U_12
C1 0.0358(15) 0.0307(14) 0.0225(14) 0.0020(11) 0.0011(11) 0.0030(11)
N1 0.0258(11) 0.0253(11) 0.0240(12) 0.0022(9) 0.0009(9) 0.0028(8)
F1 0.0621(15) 0.0610(14) 0.0727(17) 0.0004(12) -0.0243(13) -0.0023(12)
O1 0.0417(14) 0.0575(16) 0.072(2) 0.0225(13) -0.0070(13) 0.0099(11)
Br1 0.0440(2) 0.0375(2) 0.0318(2) -0.00171(13) 0.00413(14) 0.00426(14)
C2 0.0443(18) 0.0461(18) 0.0256(16) 0.0059(13) 0.0067(13) 0.0014(14)
F2 0.0673(16) 0.0571(14) 0.0737(18) 0.0013(12) 0.0008(13) 0.0152(12)
O2 0.0389(13) 0.0535(14) 0.0429(14) 0.0045(11) 0.0045(10) 0.0051(10)
C3 0.058(2) 0.054(2) 0.0266(17) 0.0058(14) 0.0078(15) 0.0105(16)
F3 0.0504(12) 0.0446(11) 0.0586(14) 0.0185(10) 0.0011(10) -0.0073(9)
O3 0.0381(13) 0.0463(13) 0.0424(14) -0.0100(10) -0.0065(10) 0.0139(10)
O4 0.0387(14) 0.0638(17) 0.075(2) -0.0281(15) -0.0177(13) 0.0195(12)
C4 0.0276(14) 0.0299(14) 0.0323(16) 0.0032(11) 0.0018(11) 0.0045(11)
F4 0.0546(13) 0.0402(11) 0.0608(14) 0.0156(9) -0.0017(10) 0.0101(9)
C5 0.0370(16) 0.0421(17) 0.0314(17) 0.0061(13) -0.0025(13) 0.0076(13)
C6 0.0381(18) 0.0448(18) 0.047(2) 0.0133(15) -0.0036(15) 0.0104(14)
C7 0.0321(15) 0.0274(13) 0.0297(15) 0.0009(11) 0.0015(11) -0.0005(11)
C8 0.0451(18) 0.0280(14) 0.0343(17) 0.0048(12) 0.0008(13) 0.0017(12)
C9 0.053(2) 0.0304(15) 0.042(2) 0.0050(13) 0.0005(15) 0.0036(13)
C10 0.0253(13) 0.0313(14) 0.0290(15) 0.0026(11) 0.0040(11) 0.0017(10)
C11 0.0253(14) 0.0342(15) 0.0404(18) 0.0095(12) 0.0027(12) 0.0034(11)
C12 0.0317(17) 0.0482(19) 0.054(2) 0.0228(16) 0.0070(15) 0.0006(13)
C13 0.0438(19) 0.0425(18) 0.049(2) 0.0132(15) -0.0114(16) -0.0030(14)
C14 0.049(2) 0.0425(18) 0.052(2) 0.0106(16) -0.0040(17) 0.0059(15)
C15 0.0410(18) 0.0460(19) 0.053(2) 0.0243(16) -0.0076(16) 0.0012(14)
C16 0.0394(17) 0.0325(15) 0.0314(17) 0.0036(12) 0.0013(13) -0.0018(12)
C17 0.0457(18) 0.0325(15) 0.0333(17) 0.0051(12) -0.0027(14) 0.0043(13)
C18 0.0403(18) 0.0350(15) 0.0312(17) -0.0017(12) -0.0002(13) 0.0011(12)
C19 0.0307(16) 0.0377(16) 0.0368(18) -0.0019(13) -0.0024(13) 0.0056(12)

loop_
_atom_type_symbol
_atom_type_description
_atom_type_scat_dispersion_real
_atom_type_scat_dispersion_imag
_atom_type_scat_source
C C 0.0181 0.0091 'International Tables Vol C Tables 4.2.6.8 and 6.1.1.4'
H H 0.0000 0.0000 'International Tables Vol C Tables 4.2.6.8 and 6.1.1.4'
Br Br -0.6763 1.2805 'International Tables Vol C Tables 4.2.6.8 and 6.1.1.4'
N N 0.0311 0.0180 'International Tables Vol C Tables 4.2.6.8 and 6.1.1.4'
O O 0.0492 0.0322 'International Tables Vol C Tables 4.2.6.8 and 6.1.1.4'
F F 0.0727 0.0534 'International Tables Vol C Tables 4.2.6.8 and 6.1.1.4'

loop_
_geom_angle_atom_site_label_1
_geom_angle_atom_site_label_2
_geom_angle_atom_site_label_3
_geom_angle
_geom_angle_site_symmetry_1
_geom_angle_site_symmetry_3
C2 C1 N1 116.0(2) . .
C2 C1 H1A 108.3 . .
N1 C1 H1A 108.3 . .
C2 C1 H1AB 108.3 . .
N1 C1 H1AB 108.3 . .
H1A C1 H1AB 107.4 . .
C4 N1 C10 111.8(2) . .
C4 N1 C1 108.8(2) . .
C10 N1 C1 107.9(2) . .
C4 N1 C7 108.4(2) . .
C10 N1 C7 108.9(2) . .
C1 N1 C7 111.0(2) . .
C1 C2 C3 108.8(3) . .
C1 C2 H2A 109.9 . .
C3 C2 H2A 109.9 . .
C1 C2 H2AB 109.9 . .
C3 C2 H2AB 109.9 . .
H2A C2 H2AB 108.3 . .
C2 C3 H3A 109.5 . .
C2 C3 H3B 109.5 . .
H3A C3 H3B 109.5 . .
C2 C3 H3C 109.5 . .
H3A C3 H3C 109.5 . .
H3B C3 H3C 109.5 . .
C19 O3 H3 109.5 . .
N1 C4 C5 116.1(2) . .
N1 C4 H4A 108.3 . .
C5 C4 H4A 108.3 . .
N1 C4 H4AB 108.3 . .
C5 C4 H4AB 108.3 . .
H4A C4 H4AB 107.4 . .
C4 C5 C6 109.1(3) . .
C4 C5 H5A 109.9 . .
C6 C5 H5A 109.9 . .
C4 C5 H5AB 109.9 . .
C6 C5 H5AB 109.9 . .
H5A C5 H5AB 108.3 . .
C5 C6 H6A 109.5 . .
C5 C6 H6B 109.5 . .
H6A C6 H6B 109.5 . .
C5 C6 H6C 109.5 . .
H6A C6 H6C 109.5 . .
H6B C6 H6C 109.5 . .
C8 C7 N1 116.2(2) . .
C8 C7 H7A 108.2 . .
N1 C7 H7A 108.2 . .
C8 C7 H7AB 108.2 . .
N1 C7 H7AB 108.2 . .
H7A C7 H7AB 107.4 . .
C7 C8 C9 108.7(3) . .
C7 C8 H8A 110.0 . .
C9 C8 H8A 110.0 . .
C7 C8 H8AB 110.0 . .
C9 C8 H8AB 110.0 . .
H8A C8 H8AB 108.3 . .
C8 C9 H9A 109.5 . .
C8 C9 H9B 109.5 . .
H9A C9 H9B 109.5 . .
C8 C9 H9C 109.5 . .
H9A C9 H9C 109.5 . .
H9B C9 H9C 109.5 . .
N1 C10 C11 116.1(2) . .
N1 C10 H10A 108.3 . .
C11 C10 H10A 108.3 . .
N1 C10 H10B 108.3 . .
C11 C10 H10B 108.3 . .
H10A C10 H10B 107.4 . .
C12 C11 C10 109.3(3) . .
C12 C11 H11A 109.8 . .
C10 C11 H11A 109.8 . .
C12 C11 H11B 109.8 . .
C10 C11 H11B 109.8 . .
H11A C11 H11B 108.3 . .
C11 C12 H12A 109.5 . .
C11 C12 H12B 109.5 . .
H12A C12 H12B 109.5 . .
C11 C12 H12C 109.5 . .
H12A C12 H12C 109.5 . .
H12B C12 H12C 109.5 . .
F1 C13 C14 121.1(4) . .
F1 C13 C15 116.9(3) . 2_656
C14 C13 C15 122.0(3) . 2_656
F2 C14 C13 122.3(3) . .
F2 C14 C15 116.4(3) . .
C13 C14 C15 121.3(4) . .
O1 C15 C13 121.8(4) . 2_656
O1 C15 C14 121.5(4) . .
C13 C15 C14 116.7(3) 2_656 .
C17 C16 F3 122.1(3) . .
C17 C16 C18 122.6(3) . 2_655
F3 C16 C18 115.3(3) . 2_655
F4 C17 C16 122.7(3) . .
F4 C17 C18 115.7(3) . .
C16 C17 C18 121.7(3) . .
O2 C18 C16 122.8(3) . 2_655
O2 C18 C17 121.4(3) . .
C16 C18 C17 115.8(3) 2_655 .
O4 C19 O3 126.6(3) . .
O4 C19 C19 122.1(3) . 2_666
O3 C19 C19 111.3(3) . 2_666

loop_
_geom_bond_atom_site_label_1
_geom_bond_atom_site_label_2
_geom_bond_distance
_geom_bond_site_symmetry_2
C1 C2 1.514(4) .
C1 N1 1.521(4) .
C1 H1A 0.9900 .
C1 H1AB 0.9900 .
N1 C4 1.512(4) .
N1 C10 1.517(4) .
N1 C7 1.528(3) .
F1 C13 1.330(4) .
O1 C15 1.230(5) .
C2 C3 1.522(5) .
C2 H2A 0.9900 .
C2 H2AB 0.9900 .
F2 C14 1.319(5) .
O2 C18 1.210(4) .
C3 H3A 0.9800 .
C3 H3B 0.9800 .
C3 H3C 0.9800 .
F3 C16 1.331(4) .
O3 C19 1.301(4) .
O3 H3 0.8400 .
O4 C19 1.199(4) .
C4 C5 1.516(4) .
C4 H4A 0.9900 .
C4 H4AB 0.9900 .
F4 C17 1.325(4) .
C5 C6 1.520(5) .
C5 H5A 0.9900 .
C5 H5AB 0.9900 .
C6 H6A 0.9800 .
C6 H6B 0.9800 .
C6 H6C 0.9800 .
C7 C8 1.511(4) .
C7 H7A 0.9900 .
C7 H7AB 0.9900 .
C8 C9 1.531(4) .
C8 H8A 0.9900 .
C8 H8AB 0.9900 .
C9 H9A 0.9800 .
C9 H9B 0.9800 .
C9 H9C 0.9800 .
C10 C11 1.523(4) .
C10 H10A 0.9900 .
C10 H10B 0.9900 .
C11 C12 1.515(5) .
C11 H11A 0.9900 .
C11 H11B 0.9900 .
C12 H12A 0.9800 .
C12 H12B 0.9800 .
C12 H12C 0.9800 .
C13 C14 1.340(5) .
C13 C15 1.456(6) 2_656
C14 C15 1.464(5) .
C16 C17 1.328(5) .
C16 C18 1.471(5) 2_655
C17 C18 1.480(5) .
C19 C19 1.543(6) 2_666

loop_
_geom_hbond_atom_site_label_D
_geom_hbond_atom_site_label_H
_geom_hbond_atom_site_label_A
_geom_hbond_distance_DH
_geom_hbond_distance_HA
_geom_hbond_distance_DA
_geom_hbond_angle_DHA
_geom_hbond_publ_flag
O3 H3 Br1 0.84 2.24 3.066(2) 166.0 yes

loop_
_geom_torsion_atom_site_label_1
_geom_torsion_atom_site_label_2
_geom_torsion_atom_site_label_3
_geom_torsion_atom_site_label_4
_geom_torsion
_geom_torsion_site_symmetry_1
_geom_torsion_site_symmetry_4
C2 C1 N1 C4 63.1(3) . .
C2 C1 N1 C10 -175.5(3) . .
C2 C1 N1 C7 -56.2(3) . .
N1 C1 C2 C3 -174.8(3) . .
C10 N1 C4 C5 55.6(3) . .
C1 N1 C4 C5 174.7(2) . .
C7 N1 C4 C5 -64.5(3) . .
N1 C4 C5 C6 178.7(2) . .
C4 N1 C7 C8 -169.8(3) . .
C10 N1 C7 C8 68.4(3) . .
C1 N1 C7 C8 -50.4(3) . .
N1 C7 C8 C9 -177.7(3) . .
C4 N1 C10 C11 52.8(3) . .
C1 N1 C10 C11 -66.7(3) . .
C7 N1 C10 C11 172.6(3) . .
N1 C10 C11 C12 175.7(3) . .
F1 C13 C14 F2 1.3(6) . .
C15 C13 C14 F2 179.9(4) 2_656 .
F1 C13 C14 C15 -177.4(3) . .
C15 C13 C14 C15 1.2(6) 2_656 .
F2 C14 C15 O1 0.6(6) . .
C13 C14 C15 O1 179.4(4) . .
F2 C14 C15 C13 -179.9(3) . 2_656
C13 C14 C15 C13 -1.1(6) . 2_656
F3 C16 C17 F4 -1.7(5) . .
C18 C16 C17 F4 -178.1(3) 2_655 .
F3 C16 C17 C18 177.5(3) . .
C18 C16 C17 C18 1.1(5) 2_655 .
F4 C17 C18 O2 -3.3(5) . .
C16 C17 C18 O2 177.4(3) . .
F4 C17 C18 C16 178.2(3) . 2_655
C16 C17 C18 C16 -1.1(5) . 2_655
